data_7713248
loop_
_publ_author_name
'Lindquist-Kleissler, Brent'
'Johnstone, Timothy C.'

_publ_section_title
;
 Models of the putative antimony(V)-diolate motifs in antileishmanial
 pentavalent antimonial drugs.
;
_journal_name_full 'Dalton transactions (Cambridge, England : 2003)'
_journal_paper_doi 10.1039/d3dt01623d
_journal_year 2023
_chemical_absolute_configuration ad
_chemical_formula_moiety 'C24 H27 O2 Sb'
_chemical_formula_sum 'C24 H27 O2 Sb'
_chemical_formula_weight 469.20
_space_group_crystal_system orthorhombic
_space_group_IT_number 19
_space_group_name_Hall 'P 2ac 2ab'
_space_group_name_H-M_alt 'P 21 21 21'
_atom_sites_solution_hydrogens geom
_atom_sites_solution_primary dual
_atom_sites_solution_secondary difmap
_audit_creation_date 2022-12-07
_audit_creation_method
;
Olex2 1.5
(compiled 2022.04.07 svn.rca3783a0 for OlexSys, GUI svn.r6498)
;
_audit_update_record
;
2023-05-27 deposited with the CCDC.	2023-06-20 downloaded from the CCDC.
;
_cell_angle_alpha 90
_cell_angle_beta 90
_cell_angle_gamma 90
_cell_formula_units_Z 8
_cell_length_a 15.1979(5)
_cell_length_b 16.3230(8)
_cell_length_c 16.9475(6)
_cell_measurement_reflns_used 19603
_cell_measurement_temperature 100.00(10)
_cell_measurement_theta_max 75.9320
_cell_measurement_theta_min 4.7160
_cell_volume 4204.3(3)
_computing_cell_refinement 'CrysAlisPro 1.171.42.75a (Rigaku OD, 2022)'
_computing_data_collection 'CrysAlisPro 1.171.42.75a (Rigaku OD, 2022)'
_computing_data_reduction 'CrysAlisPro 1.171.42.75a (Rigaku OD, 2022)'
_computing_molecular_graphics 'Olex2 1.5 (Dolomanov et al., 2009)'
_computing_publication_material 'Olex2 1.5 (Dolomanov et al., 2009)'
_computing_structure_refinement 'SHELXL 2018/3 (Sheldrick, 2015)'
_computing_structure_solution 'SHELXT 2018/2 (Sheldrick, 2018)'
_diffrn_ambient_environment N~2~
_diffrn_ambient_temperature 100.00(10)
_diffrn_detector 'Hybrid Pixel Array Detector'
_diffrn_detector_area_resol_mean 10.0000
_diffrn_detector_type HyPix
_diffrn_measured_fraction_theta_full 1.000
_diffrn_measured_fraction_theta_max 1.000
_diffrn_measurement_details
;
List of Runs (angles in degrees, time in seconds):

  # Type    Start    End  Width  t~exp~   \w     \q     \k     \f   Frames
#--------------------------------------------------------------------------
  1  \w    -73.00 -48.00   0.50    0.95    --  -49.41 145.00 136.00   50
  2  \w   -119.00 -75.00   0.50    0.95    --  -49.41-127.00-107.00   88
  3  \w   -105.00 -61.00   0.50    0.95    --  -49.41-145.00  83.00   88
  4  \w    -65.00 -40.00   0.50    0.95    --  -49.41 127.00 -32.00   50
  5  \w     54.00 103.00   0.50    0.95    --   49.41-145.00  83.00   98
  6  \w     38.00  95.00   0.50    0.95    --   49.41-127.00-107.00  114
  7  \w    -75.00 -50.00   0.50    3.80    --  -84.25 127.00 -32.00   50
  8  \w    -62.00 -37.00   0.50    3.80    --  -84.25 145.00 136.00   50
  9  \w   -113.00 -75.00   0.50    3.80    --  -84.25-127.00-107.00   76
 10  \w    111.00 136.00   0.50    3.80    --  105.75 127.00 -32.00   50
 11  \w     75.00 112.00   0.50    3.80    --  105.75-127.00-107.00   74
 12  \w    101.00 126.00   0.50    3.80    --  105.75-145.00  83.00   50
 13  \w     81.00 141.00   0.50    3.80    --  105.75 145.00 136.00  120
 14  \w     46.00  71.00   0.50    3.80    --  105.75-127.00-107.00   50
 15  \w   -121.00 -94.00   0.50    0.95    --  -49.41 -57.00 -60.00   54
 16  \w   -120.00 -82.00   0.50    0.95    --  -49.41 -57.00  60.00   76
 17  \w    -23.00  23.00   0.50    0.95    --  -49.41  19.00  60.00   92
 18  \w    -25.00  10.00   0.50    0.95    --  -49.41  19.00 120.00   70
 19  \w   -120.00 -83.00   0.50    0.95    --  -49.41 -57.00 150.00   74
 20  \w   -115.00 -87.00   0.50    0.95    --  -49.41-125.00 -60.00   56
 21  \w   -118.00 -87.00   0.50    0.95    --  -49.41-125.00   0.00   62
 22  \w   -117.00 -83.00   0.50    0.95    --  -49.41 -57.00-150.00   68
 23  \w   -118.00 -84.00   0.50    0.95    --  -49.41 -57.00 -30.00   68
 24  \w     89.00 115.00   0.50    0.95    --   49.41  57.00 120.00   52
 25  \w   -143.00-117.00   0.50    3.80    --  -84.25 -57.00 -90.00   52
 26  \w    -41.00 -15.00   0.50    3.80    --  -84.25  38.00 -90.00   52
 27  \w   -131.00-106.00   0.50    3.80    --  -84.25-145.00  83.00   50
 28  \w    -42.00 -15.00   0.50    3.80    --  -84.25  38.00 -30.00   54
 29  \w     41.00 105.00   0.50    3.80    --  105.75-125.00  90.00  128
 30  \w     63.00  89.00   0.50    3.80    --  105.75 -77.00 -60.00   52
 31  \w     59.00 107.00   0.50    3.80    --  105.75-125.00 -60.00   96
 32  \w     35.00  67.00   0.50    3.80    --  105.75 -57.00-150.00   64
 33  \w     94.00 173.00   0.50    3.80    --  105.75  57.00-120.00  158
 34  \w     34.00  67.00   0.50    3.80    --  105.75 -57.00 -90.00   66
 35  \w     35.00  67.00   0.50    3.80    --  105.75 -57.00  60.00   64
 36  \w     98.00 177.00   0.50    3.80    --  105.75  38.00 -30.00  158
 37  \w     99.00 175.00   0.50    3.80    --  105.75  57.00 120.00  152
 38  \w     36.00  67.00   0.50    3.80    --  105.75 -57.00 -60.00   62
 39  \w     54.00 106.00   0.50    3.80    --  105.75 -99.00 120.00  104
 40  \w     41.00  90.00   0.50    3.80    --  105.75-125.00-180.00   98
 41  \w     43.00 103.00   0.50    3.80    --  105.75 -99.00 -30.00  120
 42  \w     36.00  64.00   0.50    3.80    --  105.75 -99.00-120.00   56
 43  \w     77.00 106.00   0.50    3.80    --  105.75 -99.00-120.00   58
 44  \w     64.00 106.00   0.50    3.80    --  105.75-125.00-150.00   84
 45  \w     36.00  66.00   0.50    3.80    --  105.75 -57.00-120.00   60
 46  \w     81.00 106.00   0.50    3.80    --  105.75 -99.00  60.00   50
 47  \w    102.00 164.00   0.50    3.80    --  105.75  77.00   0.00  124
 48  \w    102.00 176.00   0.50    3.80    --  105.75  38.00  60.00  148
 49  \w     37.00 106.00   0.50    3.80    --  105.75 -99.00  30.00  138
 50  \w     44.00  70.00   0.50    3.80    --  105.75 -77.00 150.00   52
 51  \w     34.00  61.00   0.50    3.80    --  105.75 -57.00  90.00   54
;
_diffrn_measurement_device 'four-circle diffractometer'
_diffrn_measurement_device_type 'XtaLAB Synergy, Dualflex, HyPix'
_diffrn_measurement_method '\w scans'
_diffrn_orient_matrix_type 'CrysAlisPro convention (1999,Acta A55,543-557)'
_diffrn_orient_matrix_UB_11 -0.0774953000
_diffrn_orient_matrix_UB_12 0.0328366000
_diffrn_orient_matrix_UB_13 0.0493313000
_diffrn_orient_matrix_UB_21 -0.0320169000
_diffrn_orient_matrix_UB_22 -0.0884080000
_diffrn_orient_matrix_UB_23 0.0141116000
_diffrn_orient_matrix_UB_31 0.0569440000
_diffrn_orient_matrix_UB_32 -0.0050536000
_diffrn_orient_matrix_UB_33 0.0749703000
_diffrn_radiation_monochromator mirror
_diffrn_radiation_probe x-ray
_diffrn_radiation_type 'Cu K\a'
_diffrn_radiation_wavelength 1.54184
_diffrn_reflns_av_R_equivalents 0.0996
_diffrn_reflns_av_unetI/netI 0.0510
_diffrn_reflns_Laue_measured_fraction_full 1.000
_diffrn_reflns_Laue_measured_fraction_max 1.000
_diffrn_reflns_limit_h_max 18
_diffrn_reflns_limit_h_min -18
_diffrn_reflns_limit_k_max 19
_diffrn_reflns_limit_k_min -19
_diffrn_reflns_limit_l_max 20
_diffrn_reflns_limit_l_min -19
_diffrn_reflns_number 60946
_diffrn_reflns_point_group_measured_fraction_full 1.000
_diffrn_reflns_point_group_measured_fraction_max 1.000
_diffrn_reflns_theta_full 67.684
_diffrn_reflns_theta_max 70.072
_diffrn_reflns_theta_min 3.760
_diffrn_source 'micro-focus sealed X-ray tube'
_diffrn_source_type 'PhotonJet (Cu) X-ray Source'
_exptl_absorpt_coefficient_mu 10.519
_exptl_absorpt_correction_T_max 0.65037
_exptl_absorpt_correction_T_min 0.62586
_exptl_absorpt_correction_type sphere
_exptl_absorpt_process_details
;
CrysAlisPro 1.171.42.75a (Rigaku Oxford Diffraction, 2022)
Spherical absorption correction
using equivalent radius and absorption coefficient.
Empirical absorption correction using spherical harmonics,
implemented in SCALE3 ABSPACK scaling algorithm.
;
_exptl_crystal_colour Colorless
_exptl_crystal_density_diffrn 1.483
_exptl_crystal_description Block
_exptl_crystal_F_000 1904
_exptl_crystal_size_max 0.09
_exptl_crystal_size_mid 0.064
_exptl_crystal_size_min 0.047
_exptl_crystal_size_rad 0.030
_refine_diff_density_max 1.897
_refine_diff_density_min -1.794
_refine_diff_density_rms 0.113
_refine_ls_abs_structure_details
;
 Refined as an inversion twin.
;
_refine_ls_abs_structure_Flack 0.001(13)
_refine_ls_extinction_method none
_refine_ls_goodness_of_fit_ref 1.080
_refine_ls_hydrogen_treatment constr
_refine_ls_matrix_type full
_refine_ls_number_parameters 496
_refine_ls_number_reflns 7984
_refine_ls_number_restraints 0
_refine_ls_restrained_S_all 1.080
_refine_ls_R_factor_all 0.0571
_refine_ls_R_factor_gt 0.0483
_refine_ls_shift/su_max 0.000
_refine_ls_shift/su_mean 0.000
_refine_ls_structure_factor_coef Fsqd
_refine_ls_weighting_details 'w=1/[\s^2^(Fo^2^)+(0.0528P)^2^+8.3502P] where P=(Fo^2^+2Fc^2^)/3'
_refine_ls_weighting_scheme calc
_refine_ls_wR_factor_gt 0.1156
_refine_ls_wR_factor_ref 0.1199
_reflns_Friedel_coverage 0.801
_reflns_Friedel_fraction_full 1.000
_reflns_Friedel_fraction_max 1.000
_reflns_number_gt 6896
_reflns_number_total 7984
_reflns_threshold_expression 'I > 2\s(I)'
_cod_data_source_file d3dt01623d2.cif
_cod_data_source_block 6
_cod_database_code 7713248
_shelx_shelxl_version_number 2018/3
_chemical_oxdiff_formula 'Sb O2 C24 H27'
_chemical_oxdiff_usercomment BLK0543
_shelx_space_group_comment
;
The symmetry employed for this shelxl refinement is uniquely defined
by the following loop, which should always be used as a source of
symmetry information in preference to the above space-group names.
They are only intended as comments.
;
_olex2_refinement_description
;
1. Twinned data refinement
 Scales: 0.999(13)
 0.001(13)
2. Fixed Uiso
 At 1.2 times of:
  All C(H) groups, All C(H,H) groups
 At 1.5 times of:
  All C(H,H,H) groups
3.a Ternary CH refined with riding coordinates:
 C2(H2), C5(H5)
3.b Secondary CH2 refined with riding coordinates:
 C1(H1A,H1B), C4(H4A,H4B)
3.c Aromatic/amide H refined with riding coordinates:
 C112(H112), C113(H113), C115(H115), C116(H116), C122(H122), C123(H123),
 C125(H125), C126(H126), C132(H132), C133(H133), C135(H135), C136(H136),
 C212(H212), C213(H213), C215(H215), C216(H216), C222(H222), C223(H223),
 C225(H225), C226(H226), C232(H232), C233(H233), C235(H235), C236(H236)
3.d Idealised Me refined as rotating group:
 C3(H3A,H3B,H3C), C117(H11A,H11B,H11C), C127(H12A,H12B,H12C), C137(H13A,H13B,
 H13C), C6(H6A,H6B,H6C), C217(H21A,H21B,H21C), C227(H22A,H22B,H22C), C237(H23A,
 H23B,H23C)
;
_olex2_submission_special_instructions 'No special instructions were received'
_oxdiff_exptl_absorpt_empirical_details
;
Empirical correction (ABSPACK) includes:
- Absorption correction using spherical harmonics
- Frame scaling
- Detector area scaling
;
_oxdiff_exptl_absorpt_empirical_full_max 2.163
_oxdiff_exptl_absorpt_empirical_full_min 0.533

loop_
_space_group_symop_operation_xyz
'x, y, z'
'-x+1/2, -y, z+1/2'
'-x, y+1/2, -z+1/2'
'x+1/2, -y+1/2, -z'

loop_
_atom_site_label
_atom_site_type_symbol
_atom_site_fract_x
_atom_site_fract_y
_atom_site_fract_z
_atom_site_U_iso_or_equiv
_atom_site_adp_type
_atom_site_occupancy
_atom_site_site_symmetry_order
_atom_site_calc_flag
_atom_site_refinement_flags_posn
_atom_site_refinement_flags_adp
_atom_site_refinement_flags_occupancy
_atom_site_disorder_assembly
_atom_site_disorder_group
Sb1 Sb 0.61602(3) 0.55026(4) 0.12565(3) 0.02709(16) Uani 1 1 d . . . . .
O11 O 0.6422(5) 0.4402(5) 0.1682(4) 0.0389(15) Uani 1 1 d . . . . .
O12 O 0.6137(4) 0.5781(4) 0.2436(4) 0.0334(15) Uani 1 1 d . . . . .
C1 C 0.6499(7) 0.4366(7) 0.2523(6) 0.040(2) Uani 1 1 d . . . . .
H1A H 0.699076 0.399889 0.267034 0.048 Uiso 1 1 calc R U . . .
H1B H 0.595055 0.414105 0.275241 0.048 Uiso 1 1 calc R U . . .
C2 C 0.6666(7) 0.5223(7) 0.2850(6) 0.037(2) Uani 1 1 d . . . . .
H2 H 0.729732 0.536719 0.275843 0.044 Uiso 1 1 calc R U . . .
C3 C 0.6481(6) 0.5264(7) 0.3735(7) 0.042(2) Uani 1 1 d . . . . .
H3A H 0.671038 0.577926 0.394816 0.063 Uiso 1 1 calc R U . . .
H3B H 0.676826 0.480179 0.399958 0.063 Uiso 1 1 calc R U . . .
H3C H 0.584444 0.523617 0.382547 0.063 Uiso 1 1 calc R U . . .
C111 C 0.6114(6) 0.4921(6) 0.0121(6) 0.030(2) Uani 1 1 d . . . . .
C112 C 0.6073(7) 0.4078(7) -0.0001(6) 0.036(2) Uani 1 1 d . . . . .
H112 H 0.607797 0.372058 0.044154 0.043 Uiso 1 1 calc R U . . .
C113 C 0.6026(7) 0.3748(7) -0.0753(6) 0.041(2) Uani 1 1 d . . . . .
H113 H 0.598914 0.317100 -0.081732 0.049 Uiso 1 1 calc R U . . .
C114 C 0.6032(6) 0.4248(7) -0.1411(6) 0.041(3) Uani 1 1 d . . . . .
C115 C 0.6101(6) 0.5080(6) -0.1321(7) 0.035(2) Uani 1 1 d . . . . .
H115 H 0.612971 0.542363 -0.177241 0.042 Uiso 1 1 calc R U . . .
C116 C 0.6131(5) 0.5428(6) -0.0558(5) 0.0273(18) Uani 1 1 d . . . . .
H116 H 0.616258 0.600573 -0.049937 0.033 Uiso 1 1 calc R U . . .
C117 C 0.6000(7) 0.3872(8) -0.2226(6) 0.049(3) Uani 1 1 d . . . . .
H11A H 0.584765 0.429492 -0.261345 0.074 Uiso 1 1 calc R U . . .
H11B H 0.555393 0.343808 -0.223765 0.074 Uiso 1 1 calc R U . . .
H11C H 0.657601 0.363918 -0.235624 0.074 Uiso 1 1 calc R U . . .
C121 C 0.4952(5) 0.6138(7) 0.1168(6) 0.027(2) Uani 1 1 d . . . . .
C122 C 0.4303(5) 0.5879(6) 0.0645(5) 0.026(2) Uani 1 1 d . . . . .
H122 H 0.440809 0.542141 0.031131 0.031 Uiso 1 1 calc R U . . .
C123 C 0.3500(6) 0.6290(6) 0.0609(6) 0.032(2) Uani 1 1 d . . . . .
H123 H 0.305720 0.609940 0.025810 0.039 Uiso 1 1 calc R U . . .
C124 C 0.3333(6) 0.6971(6) 0.1076(5) 0.029(2) Uani 1 1 d . . . . .
C125 C 0.3985(6) 0.7238(6) 0.1590(6) 0.036(2) Uani 1 1 d . . . . .
H125 H 0.388972 0.771228 0.190373 0.044 Uiso 1 1 calc R U . . .
C126 C 0.4777(6) 0.6816(6) 0.1647(5) 0.030(2) Uani 1 1 d . . . . .
H126 H 0.520671 0.699057 0.201726 0.036 Uiso 1 1 calc R U . . .
C127 C 0.2468(6) 0.7432(7) 0.0991(6) 0.037(2) Uani 1 1 d . . . . .
H12A H 0.241233 0.763811 0.045000 0.056 Uiso 1 1 calc R U . . .
H12B H 0.245754 0.789281 0.136096 0.056 Uiso 1 1 calc R U . . .
H12C H 0.197722 0.706133 0.110637 0.056 Uiso 1 1 calc R U . . .
C131 C 0.7288(5) 0.6230(6) 0.1060(5) 0.026(2) Uani 1 1 d . . . . .
C132 C 0.7359(5) 0.7029(6) 0.1349(5) 0.031(2) Uani 1 1 d . . . . .
H132 H 0.687143 0.727552 0.160682 0.037 Uiso 1 1 calc R U . . .
C133 C 0.8148(5) 0.7470(6) 0.1259(6) 0.0309(19) Uani 1 1 d . . . . .
H133 H 0.818446 0.801824 0.144435 0.037 Uiso 1 1 calc R U . . .
C134 C 0.8873(6) 0.7109(6) 0.0902(5) 0.031(2) Uani 1 1 d . . . . .
C135 C 0.8790(6) 0.6310(6) 0.0605(6) 0.034(2) Uani 1 1 d . . . . .
H135 H 0.927643 0.605937 0.034857 0.041 Uiso 1 1 calc R U . . .
C136 C 0.8009(6) 0.5883(7) 0.0680(6) 0.037(2) Uani 1 1 d . . . . .
H136 H 0.796334 0.534514 0.046946 0.044 Uiso 1 1 calc R U . . .
C137 C 0.9743(6) 0.7557(8) 0.0835(7) 0.042(3) Uani 1 1 d . . . . .
H13A H 0.967212 0.812123 0.102058 0.063 Uiso 1 1 calc R U . . .
H13B H 0.993338 0.756060 0.028219 0.063 Uiso 1 1 calc R U . . .
H13C H 1.018597 0.727734 0.115736 0.063 Uiso 1 1 calc R U . . .
Sb2 Sb 0.87637(3) 0.94671(4) 0.37895(3) 0.02898(16) Uani 1 1 d . . . . .
O21 O 0.8751(4) 1.0638(5) 0.3484(4) 0.0401(16) Uani 1 1 d . . . . .
O22 O 0.8548(4) 0.9317(4) 0.2601(4) 0.0334(15) Uani 1 1 d . . . . .
C4 C 0.8600(8) 1.0763(7) 0.2665(6) 0.046(3) Uani 1 1 d . . . . .
H4A H 0.893508 1.124821 0.248388 0.055 Uiso 1 1 calc R U . . .
H4B H 0.796696 1.086944 0.257301 0.055 Uiso 1 1 calc R U . . .
C5 C 0.8885(6) 1.0014(6) 0.2197(6) 0.036(2) Uani 1 1 d . . . . .
H5 H 0.954200 0.998461 0.220181 0.043 Uiso 1 1 calc R U . . .
C6 C 0.8578(7) 1.0006(7) 0.1354(7) 0.044(3) Uani 1 1 d . . . . .
H6A H 0.883072 0.953190 0.108168 0.066 Uiso 1 1 calc R U . . .
H6B H 0.876946 1.051060 0.109170 0.066 Uiso 1 1 calc R U . . .
H6C H 0.793478 0.997150 0.134028 0.066 Uiso 1 1 calc R U . . .
C211 C 0.8839(6) 0.9881(6) 0.5007(6) 0.026(2) Uani 1 1 d . . . . .
C212 C 0.8926(6) 1.0693(6) 0.5235(6) 0.036(2) Uani 1 1 d . . . . .
H212 H 0.895051 1.111239 0.484764 0.044 Uiso 1 1 calc R U . . .
C213 C 0.8979(7) 1.0893(7) 0.6035(7) 0.045(3) Uani 1 1 d . . . . .
H213 H 0.904390 1.145164 0.618170 0.054 Uiso 1 1 calc R U . . .
C214 C 0.8941(6) 1.0299(7) 0.6622(6) 0.039(2) Uani 1 1 d . . . . .
C215 C 0.8856(5) 0.9483(7) 0.6390(6) 0.035(2) Uani 1 1 d . . . . .
H215 H 0.883695 0.906401 0.677906 0.043 Uiso 1 1 calc R U . . .
C216 C 0.8797(5) 0.9273(6) 0.5587(5) 0.0269(19) Uani 1 1 d . . . . .
H216 H 0.872934 0.871532 0.543737 0.032 Uiso 1 1 calc R U . . .
C217 C 0.8968(8) 1.0526(10) 0.7480(7) 0.059(3) Uani 1 1 d . . . . .
H21A H 0.925074 1.106214 0.754037 0.089 Uiso 1 1 calc R U . . .
H21B H 0.930398 1.011297 0.777202 0.089 Uiso 1 1 calc R U . . .
H21C H 0.836695 1.055175 0.768833 0.089 Uiso 1 1 calc R U . . .
C221 C 0.7664(5) 0.8688(6) 0.3922(5) 0.028(2) Uani 1 1 d . . . . .
C222 C 0.7004(6) 0.8889(7) 0.4459(5) 0.032(2) Uani 1 1 d . . . . .
H222 H 0.708618 0.932917 0.481779 0.039 Uiso 1 1 calc R U . . .
C223 C 0.6221(6) 0.8440(7) 0.4466(5) 0.033(2) Uani 1 1 d . . . . .
H223 H 0.577194 0.857715 0.483319 0.040 Uiso 1 1 calc R U . . .
C224 C 0.6092(6) 0.7802(6) 0.3947(5) 0.034(2) Uani 1 1 d . . . . .
C225 C 0.6771(6) 0.7563(6) 0.3434(5) 0.033(2) Uani 1 1 d . . . . .
H225 H 0.670503 0.709905 0.310049 0.039 Uiso 1 1 calc R U . . .
C226 C 0.7548(6) 0.8026(6) 0.3424(5) 0.030(2) Uani 1 1 d . . . . .
H226 H 0.800435 0.788179 0.306753 0.036 Uiso 1 1 calc R U . . .
C227 C 0.5225(7) 0.7349(8) 0.3916(7) 0.044(3) Uani 1 1 d . . . . .
H22A H 0.499853 0.727624 0.445292 0.065 Uiso 1 1 calc R U . . .
H22B H 0.531324 0.681153 0.367081 0.065 Uiso 1 1 calc R U . . .
H22C H 0.480168 0.766571 0.360451 0.065 Uiso 1 1 calc R U . . .
C231 C 0.9998(5) 0.8861(7) 0.3724(6) 0.029(2) Uani 1 1 d . . . . .
C232 C 1.0208(6) 0.8417(7) 0.3039(6) 0.033(2) Uani 1 1 d . . . . .
H232 H 0.980710 0.839851 0.260978 0.039 Uiso 1 1 calc R U . . .
C233 C 1.1005(6) 0.8009(6) 0.2994(6) 0.037(2) Uani 1 1 d . . . . .
H233 H 1.113931 0.770520 0.253121 0.044 Uiso 1 1 calc R U . . .
C234 C 1.1609(5) 0.8028(6) 0.3601(6) 0.033(2) Uani 1 1 d . . . . .
C235 C 1.1408(6) 0.8493(8) 0.4268(6) 0.040(2) Uani 1 1 d . . . . .
H235 H 1.182124 0.852717 0.468779 0.048 Uiso 1 1 calc R U . . .
C236 C 1.0613(6) 0.8906(7) 0.4327(6) 0.033(2) Uani 1 1 d . . . . .
H236 H 1.048838 0.922182 0.478404 0.039 Uiso 1 1 calc R U . . .
C237 C 1.2475(6) 0.7569(6) 0.3566(6) 0.040(2) Uani 1 1 d . . . . .
H23A H 1.246934 0.712284 0.395233 0.059 Uiso 1 1 calc R U . . .
H23B H 1.295895 0.794601 0.368715 0.059 Uiso 1 1 calc R U . . .
H23C H 1.255741 0.734291 0.303553 0.059 Uiso 1 1 calc R U . . .

loop_
_atom_site_aniso_label
_atom_site_aniso_U_11
_atom_site_aniso_U_22
_atom_site_aniso_U_33
_atom_site_aniso_U_23
_atom_site_aniso_U_13
_atom_site_aniso_U_12
Sb1 0.0183(2) 0.0352(3) 0.0278(3) 0.0034(3) 0.0005(2) 0.0027(2)
O11 0.048(4) 0.031(4) 0.037(3) -0.002(3) -0.007(3) 0.005(3)
O12 0.027(3) 0.038(4) 0.035(3) 0.002(3) -0.004(3) 0.004(3)
C1 0.041(5) 0.032(6) 0.048(6) 0.010(5) -0.010(4) 0.001(5)
C2 0.031(5) 0.045(6) 0.034(5) 0.003(5) -0.003(4) 0.000(4)
C3 0.031(5) 0.057(7) 0.039(5) 0.000(6) -0.003(5) 0.003(4)
C111 0.022(4) 0.034(6) 0.034(5) 0.003(4) 0.005(4) 0.005(4)
C112 0.030(5) 0.039(6) 0.039(5) -0.001(4) 0.001(4) 0.002(5)
C113 0.031(5) 0.043(6) 0.050(6) -0.015(5) 0.007(4) -0.006(5)
C114 0.021(4) 0.063(7) 0.039(5) -0.020(5) 0.004(4) -0.001(4)
C115 0.026(4) 0.043(6) 0.036(5) -0.001(4) 0.006(5) 0.002(4)
C116 0.025(4) 0.029(5) 0.028(4) -0.003(4) -0.001(3) 0.002(4)
C117 0.042(6) 0.066(8) 0.039(6) -0.013(5) 0.006(5) 0.003(6)
C121 0.019(4) 0.036(6) 0.027(5) 0.007(5) 0.004(4) -0.002(3)
C122 0.022(4) 0.029(5) 0.028(5) -0.006(4) -0.002(3) 0.005(4)
C123 0.021(4) 0.041(6) 0.035(5) -0.009(4) -0.004(4) -0.001(4)
C124 0.026(4) 0.028(5) 0.033(5) -0.001(4) 0.002(4) 0.007(4)
C125 0.029(5) 0.036(6) 0.044(5) -0.015(4) -0.005(4) 0.004(4)
C126 0.028(4) 0.032(6) 0.030(5) -0.004(4) 0.004(4) -0.001(4)
C127 0.027(4) 0.041(6) 0.043(6) 0.005(4) 0.003(4) 0.012(4)
C131 0.023(4) 0.037(6) 0.019(4) 0.004(4) 0.000(3) 0.003(4)
C132 0.024(4) 0.042(6) 0.026(4) 0.007(4) 0.003(4) 0.009(4)
C133 0.033(4) 0.031(5) 0.029(5) 0.002(4) -0.004(4) -0.002(4)
C134 0.021(4) 0.038(6) 0.033(5) 0.005(4) -0.003(4) -0.003(4)
C135 0.021(4) 0.042(6) 0.040(5) 0.001(4) 0.004(4) 0.004(4)
C136 0.028(5) 0.040(6) 0.041(6) -0.003(5) 0.007(4) 0.000(4)
C137 0.027(5) 0.053(7) 0.046(6) -0.001(5) -0.003(4) -0.003(5)
Sb2 0.0196(3) 0.0385(4) 0.0288(3) 0.0025(3) 0.0022(2) 0.0029(2)
O21 0.047(4) 0.039(4) 0.035(3) 0.008(3) 0.008(3) 0.000(3)
O22 0.029(3) 0.037(4) 0.035(3) 0.006(3) 0.002(3) 0.000(3)
C4 0.039(6) 0.048(7) 0.049(6) 0.004(5) 0.006(5) 0.008(5)
C5 0.026(5) 0.050(7) 0.033(5) 0.008(4) 0.000(4) 0.002(4)
C6 0.038(5) 0.061(8) 0.034(6) 0.007(5) 0.000(5) 0.014(5)
C211 0.019(4) 0.032(5) 0.028(5) -0.005(4) -0.001(4) 0.000(4)
C212 0.027(4) 0.033(6) 0.050(6) 0.004(5) -0.002(4) 0.004(4)
C213 0.030(5) 0.042(6) 0.063(7) -0.015(5) -0.002(5) 0.012(5)
C214 0.024(4) 0.053(7) 0.040(5) -0.011(5) 0.000(4) 0.014(5)
C215 0.023(4) 0.044(6) 0.039(5) 0.003(5) 0.004(3) 0.008(4)
C216 0.023(4) 0.028(5) 0.029(4) 0.001(3) 0.001(3) 0.003(3)
C217 0.042(6) 0.084(10) 0.051(6) -0.029(7) -0.006(5) 0.023(7)
C221 0.021(4) 0.035(6) 0.028(5) -0.003(4) -0.003(3) 0.002(4)
C222 0.026(4) 0.045(6) 0.026(5) 0.002(4) -0.002(4) 0.001(4)
C223 0.023(4) 0.042(6) 0.034(5) -0.009(4) 0.000(4) 0.009(4)
C224 0.028(4) 0.040(6) 0.035(5) 0.003(4) -0.002(4) 0.003(4)
C225 0.037(5) 0.031(5) 0.031(5) -0.002(4) -0.004(4) 0.001(4)
C226 0.031(5) 0.029(5) 0.032(5) -0.001(4) 0.000(4) 0.004(4)
C227 0.032(5) 0.053(7) 0.046(7) -0.008(5) 0.002(5) -0.004(5)
C231 0.020(4) 0.032(6) 0.036(5) -0.001(5) 0.000(4) 0.001(3)
C232 0.026(4) 0.036(6) 0.036(5) -0.003(4) -0.002(4) 0.003(4)
C233 0.034(5) 0.035(6) 0.041(5) -0.011(4) 0.001(4) 0.006(4)
C234 0.023(4) 0.030(5) 0.048(6) -0.001(4) 0.005(4) -0.002(4)
C235 0.025(4) 0.057(7) 0.038(5) -0.007(5) -0.007(4) -0.004(5)
C236 0.025(4) 0.037(6) 0.037(5) -0.009(4) 0.000(4) 0.003(4)
C237 0.027(5) 0.039(6) 0.052(7) 0.007(5) -0.003(4) 0.006(4)

loop_
_atom_type_symbol
_atom_type_description
_atom_type_scat_dispersion_real
_atom_type_scat_dispersion_imag
_atom_type_scat_source
C C 0.0181 0.0091 'International Tables Vol C Tables 4.2.6.8 and 6.1.1.4'
H H 0.0000 0.0000 'International Tables Vol C Tables 4.2.6.8 and 6.1.1.4'
O O 0.0492 0.0322 'International Tables Vol C Tables 4.2.6.8 and 6.1.1.4'
Sb Sb -0.0562 5.8946 'International Tables Vol C Tables 4.2.6.8 and 6.1.1.4'

loop_
_exptl_crystal_face_index_h
_exptl_crystal_face_index_k
_exptl_crystal_face_index_l
_exptl_crystal_face_perp_dist
-2 -2 -1 0.0281
1 -1 0 0.0294
-1 1 0 0.0436
-2 1 -2 0.0321
2 -1 2 0.0279
0 -1 -2 0.0438
0 1 2 0.0264
2 2 -1 0.0114
1 -1 2 0.0303
1 2 0 0.0173
1 2 1 0.0177
0 -1 0 0.0301
-1 0 2 0.0352
0 -2 1 0.0227
-1 -2 1 0.0247

loop_
_geom_angle_atom_site_label_1
_geom_angle_atom_site_label_2
_geom_angle_atom_site_label_3
_geom_angle
_geom_angle_site_symmetry_1
_geom_angle_site_symmetry_3
_geom_angle_publ_flag
O11 Sb1 O12 81.3(3) . . ?
O11 Sb1 C111 86.1(3) . . ?
O11 Sb1 C121 130.3(3) . . ?
O11 Sb1 C131 113.9(3) . . ?
O12 Sb1 C111 166.2(3) . . ?
O12 Sb1 C121 86.9(3) . . ?
O12 Sb1 C131 92.5(3) . . ?
C121 Sb1 C111 97.2(4) . . ?
C131 Sb1 C111 97.7(4) . . ?
C131 Sb1 C121 114.7(4) . . ?
C1 O11 Sb1 114.7(6) . . ?
C2 O12 Sb1 109.6(6) . . ?
O11 C1 H1A 109.7 . . ?
O11 C1 H1B 109.7 . . ?
O11 C1 C2 109.7(8) . . ?
H1A C1 H1B 108.2 . . ?
C2 C1 H1A 109.7 . . ?
C2 C1 H1B 109.7 . . ?
O12 C2 C1 108.5(8) . . ?
O12 C2 H2 108.6 . . ?
O12 C2 C3 111.0(8) . . ?
C1 C2 H2 108.6 . . ?
C1 C2 C3 111.4(9) . . ?
C3 C2 H2 108.6 . . ?
C2 C3 H3A 109.5 . . ?
C2 C3 H3B 109.5 . . ?
C2 C3 H3C 109.5 . . ?
H3A C3 H3B 109.5 . . ?
H3A C3 H3C 109.5 . . ?
H3B C3 H3C 109.5 . . ?
C112 C111 Sb1 124.8(8) . . ?
C112 C111 C116 117.2(9) . . ?
C116 C111 Sb1 118.0(7) . . ?
C111 C112 H112 119.3 . . ?
C113 C112 C111 121.5(11) . . ?
C113 C112 H112 119.3 . . ?
C112 C113 H113 119.6 . . ?
C114 C113 C112 120.9(10) . . ?
C114 C113 H113 119.6 . . ?
C113 C114 C117 119.9(10) . . ?
C115 C114 C113 119.6(10) . . ?
C115 C114 C117 120.4(11) . . ?
C114 C115 H115 119.9 . . ?
C114 C115 C116 120.2(10) . . ?
C116 C115 H115 119.9 . . ?
C111 C116 H116 119.7 . . ?
C115 C116 C111 120.5(9) . . ?
C115 C116 H116 119.7 . . ?
C114 C117 H11A 109.5 . . ?
C114 C117 H11B 109.5 . . ?
C114 C117 H11C 109.5 . . ?
H11A C117 H11B 109.5 . . ?
H11A C117 H11C 109.5 . . ?
H11B C117 H11C 109.5 . . ?
C122 C121 Sb1 120.8(8) . . ?
C122 C121 C126 118.4(8) . . ?
C126 C121 Sb1 120.8(7) . . ?
C121 C122 H122 119.9 . . ?
C121 C122 C123 120.1(9) . . ?
C123 C122 H122 119.9 . . ?
C122 C123 H123 119.3 . . ?
C124 C123 C122 121.4(8) . . ?
C124 C123 H123 119.3 . . ?
C123 C124 C125 118.6(8) . . ?
C123 C124 C127 120.0(8) . . ?
C125 C124 C127 121.3(9) . . ?
C124 C125 H125 119.9 . . ?
C124 C125 C126 120.3(9) . . ?
C126 C125 H125 119.9 . . ?
C121 C126 H126 119.4 . . ?
C125 C126 C121 121.1(9) . . ?
C125 C126 H126 119.4 . . ?
C124 C127 H12A 109.5 . . ?
C124 C127 H12B 109.5 . . ?
C124 C127 H12C 109.5 . . ?
H12A C127 H12B 109.5 . . ?
H12A C127 H12C 109.5 . . ?
H12B C127 H12C 109.5 . . ?
C132 C131 Sb1 122.2(6) . . ?
C136 C131 Sb1 118.9(7) . . ?
C136 C131 C132 118.8(9) . . ?
C131 C132 H132 119.8 . . ?
C131 C132 C133 120.4(8) . . ?
C133 C132 H132 119.8 . . ?
C132 C133 H133 119.8 . . ?
C134 C133 C132 120.4(9) . . ?
C134 C133 H133 119.8 . . ?
C133 C134 C135 118.7(8) . . ?
C133 C134 C137 121.4(9) . . ?
C135 C134 C137 119.9(9) . . ?
C134 C135 H135 119.6 . . ?
C136 C135 C134 120.8(9) . . ?
C136 C135 H135 119.6 . . ?
C131 C136 H136 119.6 . . ?
C135 C136 C131 120.9(10) . . ?
C135 C136 H136 119.6 . . ?
C134 C137 H13A 109.5 . . ?
C134 C137 H13B 109.5 . . ?
C134 C137 H13C 109.5 . . ?
H13A C137 H13B 109.5 . . ?
H13A C137 H13C 109.5 . . ?
H13B C137 H13C 109.5 . . ?
O21 Sb2 O22 81.8(3) . . ?
O21 Sb2 C211 87.1(3) . . ?
O21 Sb2 C221 126.9(3) . . ?
O21 Sb2 C231 116.4(4) . . ?
O22 Sb2 C211 167.3(3) . . ?
O22 Sb2 C221 84.6(3) . . ?
O22 Sb2 C231 92.0(3) . . ?
C221 Sb2 C211 97.3(3) . . ?
C221 Sb2 C231 115.1(4) . . ?
C231 Sb2 C211 98.5(4) . . ?
C4 O21 Sb2 113.4(7) . . ?
C5 O22 Sb2 108.7(6) . . ?
O21 C4 H4A 109.6 . . ?
O21 C4 H4B 109.6 . . ?
O21 C4 C5 110.3(9) . . ?
H4A C4 H4B 108.1 . . ?
C5 C4 H4A 109.6 . . ?
C5 C4 H4B 109.6 . . ?
O22 C5 C4 106.8(8) . . ?
O22 C5 H5 108.5 . . ?
O22 C5 C6 109.9(8) . . ?
C4 C5 H5 108.5 . . ?
C6 C5 C4 114.5(9) . . ?
C6 C5 H5 108.5 . . ?
C5 C6 H6A 109.5 . . ?
C5 C6 H6B 109.5 . . ?
C5 C6 H6C 109.5 . . ?
H6A C6 H6B 109.5 . . ?
H6A C6 H6C 109.5 . . ?
H6B C6 H6C 109.5 . . ?
C212 C211 Sb2 124.5(8) . . ?
C212 C211 C216 119.2(9) . . ?
C216 C211 Sb2 116.3(7) . . ?
C211 C212 H212 120.0 . . ?
C211 C212 C213 120.0(10) . . ?
C213 C212 H212 120.0 . . ?
C212 C213 H213 119.1 . . ?
C214 C213 C212 121.9(10) . . ?
C214 C213 H213 119.1 . . ?
C213 C214 C215 118.0(9) . . ?
C213 C214 C217 121.3(11) . . ?
C215 C214 C217 120.7(11) . . ?
C214 C215 H215 119.6 . . ?
C214 C215 C216 120.7(9) . . ?
C216 C215 H215 119.6 . . ?
C211 C216 C215 120.3(9) . . ?
C211 C216 H216 119.9 . . ?
C215 C216 H216 119.9 . . ?
C214 C217 H21A 109.5 . . ?
C214 C217 H21B 109.5 . . ?
C214 C217 H21C 109.5 . . ?
H21A C217 H21B 109.5 . . ?
H21A C217 H21C 109.5 . . ?
H21B C217 H21C 109.5 . . ?
C222 C221 Sb2 119.8(7) . . ?
C226 C221 Sb2 120.4(7) . . ?
C226 C221 C222 119.4(9) . . ?
C221 C222 H222 120.1 . . ?
C221 C222 C223 119.7(9) . . ?
C223 C222 H222 120.1 . . ?
C222 C223 H223 119.6 . . ?
C224 C223 C222 120.8(9) . . ?
C224 C223 H223 119.6 . . ?
C223 C224 C225 120.0(9) . . ?
C223 C224 C227 121.1(9) . . ?
C225 C224 C227 118.9(9) . . ?
C224 C225 H225 120.8 . . ?
C226 C225 C224 118.5(9) . . ?
C226 C225 H225 120.8 . . ?
C221 C226 C225 121.5(9) . . ?
C221 C226 H226 119.3 . . ?
C225 C226 H226 119.3 . . ?
C224 C227 H22A 109.5 . . ?
C224 C227 H22B 109.5 . . ?
C224 C227 H22C 109.5 . . ?
H22A C227 H22B 109.5 . . ?
H22A C227 H22C 109.5 . . ?
H22B C227 H22C 109.5 . . ?
C232 C231 Sb2 119.0(7) . . ?
C236 C231 Sb2 122.2(7) . . ?
C236 C231 C232 118.8(8) . . ?
C231 C232 H232 120.2 . . ?
C233 C232 C231 119.5(8) . . ?
C233 C232 H232 120.2 . . ?
C232 C233 H233 119.0 . . ?
C234 C233 C232 122.0(9) . . ?
C234 C233 H233 119.0 . . ?
C233 C234 C235 118.1(8) . . ?
C233 C234 C237 122.5(9) . . ?
C235 C234 C237 119.4(9) . . ?
C234 C235 H235 119.6 . . ?
C236 C235 C234 120.8(9) . . ?
C236 C235 H235 119.6 . . ?
C231 C236 C235 120.6(9) . . ?
C231 C236 H236 119.7 . . ?
C235 C236 H236 119.7 . . ?
C234 C237 H23A 109.5 . . ?
C234 C237 H23B 109.5 . . ?
C234 C237 H23C 109.5 . . ?
H23A C237 H23B 109.5 . . ?
H23A C237 H23C 109.5 . . ?
H23B C237 H23C 109.5 . . ?

loop_
_geom_bond_atom_site_label_1
_geom_bond_atom_site_label_2
_geom_bond_distance
_geom_bond_site_symmetry_2
_geom_bond_publ_flag
Sb1 O11 1.977(7) . ?
Sb1 O12 2.049(6) . ?
Sb1 C111 2.147(10) . ?
Sb1 C121 2.114(9) . ?
Sb1 C131 2.111(9) . ?
O11 C1 1.431(12) . ?
O12 C2 1.402(12) . ?
C1 H1A 0.9900 . ?
C1 H1B 0.9900 . ?
C1 C2 1.526(15) . ?
C2 H2 1.0000 . ?
C2 C3 1.528(15) . ?
C3 H3A 0.9800 . ?
C3 H3B 0.9800 . ?
C3 H3C 0.9800 . ?
C111 C112 1.393(14) . ?
C111 C116 1.417(13) . ?
C112 H112 0.9500 . ?
C112 C113 1.385(14) . ?
C113 H113 0.9500 . ?
C113 C114 1.382(16) . ?
C114 C115 1.371(15) . ?
C114 C117 1.512(14) . ?
C115 H115 0.9500 . ?
C115 C116 1.413(14) . ?
C116 H116 0.9500 . ?
C117 H11A 0.9800 . ?
C117 H11B 0.9800 . ?
C117 H11C 0.9800 . ?
C121 C122 1.392(13) . ?
C121 C126 1.397(14) . ?
C122 H122 0.9500 . ?
C122 C123 1.395(12) . ?
C123 H123 0.9500 . ?
C123 C124 1.387(13) . ?
C124 C125 1.390(13) . ?
C124 C127 1.522(12) . ?
C125 H125 0.9500 . ?
C125 C126 1.390(13) . ?
C126 H126 0.9500 . ?
C127 H12A 0.9800 . ?
C127 H12B 0.9800 . ?
C127 H12C 0.9800 . ?
C131 C132 1.396(14) . ?
C131 C136 1.392(13) . ?
C132 H132 0.9500 . ?
C132 C133 1.407(13) . ?
C133 H133 0.9500 . ?
C133 C134 1.388(13) . ?
C134 C135 1.404(14) . ?
C134 C137 1.515(13) . ?
C135 H135 0.9500 . ?
C135 C136 1.382(13) . ?
C136 H136 0.9500 . ?
C137 H13A 0.9800 . ?
C137 H13B 0.9800 . ?
C137 H13C 0.9800 . ?
Sb2 O21 1.980(7) . ?
Sb2 O22 2.055(6) . ?
Sb2 C211 2.175(9) . ?
Sb2 C221 2.113(9) . ?
Sb2 C231 2.123(8) . ?
O21 C4 1.421(13) . ?
O22 C5 1.423(12) . ?
C4 H4A 0.9900 . ?
C4 H4B 0.9900 . ?
C4 C5 1.521(15) . ?
C5 H5 1.0000 . ?
C5 C6 1.502(15) . ?
C6 H6A 0.9800 . ?
C6 H6B 0.9800 . ?
C6 H6C 0.9800 . ?
C211 C212 1.387(14) . ?
C211 C216 1.397(13) . ?
C212 H212 0.9500 . ?
C212 C213 1.396(15) . ?
C213 H213 0.9500 . ?
C213 C214 1.391(17) . ?
C214 C215 1.395(15) . ?
C214 C217 1.502(14) . ?
C215 H215 0.9500 . ?
C215 C216 1.407(13) . ?
C216 H216 0.9500 . ?
C217 H21A 0.9800 . ?
C217 H21B 0.9800 . ?
C217 H21C 0.9800 . ?
C221 C222 1.393(13) . ?
C221 C226 1.382(13) . ?
C222 H222 0.9500 . ?
C222 C223 1.398(14) . ?
C223 H223 0.9500 . ?
C223 C224 1.378(14) . ?
C224 C225 1.405(13) . ?
C224 C227 1.511(14) . ?
C225 H225 0.9500 . ?
C225 C226 1.402(14) . ?
C226 H226 0.9500 . ?
C227 H22A 0.9800 . ?
C227 H22B 0.9800 . ?
C227 H22C 0.9800 . ?
C231 C232 1.405(14) . ?
C231 C236 1.386(13) . ?
C232 H232 0.9500 . ?
C232 C233 1.384(13) . ?
C233 H233 0.9500 . ?
C233 C234 1.380(14) . ?
C234 C235 1.395(14) . ?
C234 C237 1.515(12) . ?
C235 H235 0.9500 . ?
C235 C236 1.388(14) . ?
C236 H236 0.9500 . ?
C237 H23A 0.9800 . ?
C237 H23B 0.9800 . ?
C237 H23C 0.9800 . ?

loop_
_geom_torsion_atom_site_label_1
_geom_torsion_atom_site_label_2
_geom_torsion_atom_site_label_3
_geom_torsion_atom_site_label_4
_geom_torsion
_geom_torsion_site_symmetry_1
_geom_torsion_site_symmetry_2
_geom_torsion_site_symmetry_3
_geom_torsion_site_symmetry_4
_geom_torsion_publ_flag
Sb1 O11 C1 C2 -19.2(10) . . . . ?
Sb1 O12 C2 C1 -42.3(9) . . . . ?
Sb1 O12 C2 C3 -165.1(7) . . . . ?
Sb1 C111 C112 C113 178.6(7) . . . . ?
Sb1 C111 C116 C115 -179.9(6) . . . . ?
Sb1 C121 C122 C123 178.1(7) . . . . ?
Sb1 C121 C126 C125 179.8(8) . . . . ?
Sb1 C131 C132 C133 174.9(7) . . . . ?
Sb1 C131 C136 C135 -173.8(7) . . . . ?
O11 C1 C2 O12 40.4(11) . . . . ?
O11 C1 C2 C3 162.9(8) . . . . ?
C111 C112 C113 C114 1.0(16) . . . . ?
C112 C111 C116 C115 0.4(13) . . . . ?
C112 C113 C114 C115 1.2(15) . . . . ?
C112 C113 C114 C117 178.7(9) . . . . ?
C113 C114 C115 C116 -2.6(14) . . . . ?
C114 C115 C116 C111 1.8(13) . . . . ?
C116 C111 C112 C113 -1.8(15) . . . . ?
C117 C114 C115 C116 180.0(9) . . . . ?
C121 C122 C123 C124 1.4(15) . . . . ?
C122 C121 C126 C125 -1.8(15) . . . . ?
C122 C123 C124 C125 -0.4(15) . . . . ?
C122 C123 C124 C127 176.7(9) . . . . ?
C123 C124 C125 C126 -1.7(15) . . . . ?
C124 C125 C126 C121 2.8(15) . . . . ?
C126 C121 C122 C123 -0.3(14) . . . . ?
C127 C124 C125 C126 -178.8(9) . . . . ?
C131 C132 C133 C134 -1.8(14) . . . . ?
C132 C131 C136 C135 1.6(14) . . . . ?
C132 C133 C134 C135 2.6(14) . . . . ?
C132 C133 C134 C137 -177.0(9) . . . . ?
C133 C134 C135 C136 -1.4(14) . . . . ?
C134 C135 C136 C131 -0.7(15) . . . . ?
C136 C131 C132 C133 -0.3(13) . . . . ?
C137 C134 C135 C136 178.2(9) . . . . ?
Sb2 O21 C4 C5 -25.0(10) . . . . ?
Sb2 O22 C5 C4 -43.9(8) . . . . ?
Sb2 O22 C5 C6 -168.6(6) . . . . ?
Sb2 C211 C212 C213 -179.2(7) . . . . ?
Sb2 C211 C216 C215 178.9(6) . . . . ?
Sb2 C221 C222 C223 170.8(7) . . . . ?
Sb2 C221 C226 C225 -171.7(7) . . . . ?
Sb2 C231 C232 C233 -179.0(8) . . . . ?
Sb2 C231 C236 C235 179.2(8) . . . . ?
O21 C4 C5 O22 45.6(11) . . . . ?
O21 C4 C5 C6 167.4(9) . . . . ?
C211 C212 C213 C214 -0.5(15) . . . . ?
C212 C211 C216 C215 -0.8(13) . . . . ?
C212 C213 C214 C215 0.7(14) . . . . ?
C212 C213 C214 C217 -177.9(9) . . . . ?
C213 C214 C215 C216 -1.0(13) . . . . ?
C214 C215 C216 C211 1.1(13) . . . . ?
C216 C211 C212 C213 0.5(14) . . . . ?
C217 C214 C215 C216 177.6(9) . . . . ?
C221 C222 C223 C224 -0.2(15) . . . . ?
C222 C221 C226 C225 1.5(14) . . . . ?
C222 C223 C224 C225 3.7(15) . . . . ?
C222 C223 C224 C227 -176.0(10) . . . . ?
C223 C224 C225 C226 -4.6(14) . . . . ?
C224 C225 C226 C221 2.0(14) . . . . ?
C226 C221 C222 C223 -2.5(14) . . . . ?
C227 C224 C225 C226 175.2(9) . . . . ?
C231 C232 C233 C234 -0.7(16) . . . . ?
C232 C231 C236 C235 -2.6(16) . . . . ?
C232 C233 C234 C235 -1.5(16) . . . . ?
C232 C233 C234 C237 178.7(10) . . . . ?
C233 C234 C235 C236 1.7(16) . . . . ?
C234 C235 C236 C231 0.4(17) . . . . ?
C236 C231 C232 C233 2.7(16) . . . . ?
C237 C234 C235 C236 -178.6(10) . . . . ?

loop_
_twin_individual_id
_twin_individual_mass_fraction_refined
1 0.999(13)
2 0.001(13)

loop_
_exptl_oxdiff_crystal_face_indexfrac_h
_exptl_oxdiff_crystal_face_indexfrac_k
_exptl_oxdiff_crystal_face_indexfrac_l
_exptl_oxdiff_crystal_face_x
_exptl_oxdiff_crystal_face_y
_exptl_oxdiff_crystal_face_z
-2.0070 -1.9862 -1.0123 0.0404 0.2256 -0.1801
0.9983 -0.9989 0.0001 -0.1102 0.0564 0.0619
-0.9983 0.9989 -0.0001 0.1102 -0.0564 -0.0619
-1.9976 0.9926 -2.0041 0.0885 -0.0521 -0.2690
1.9976 -0.9926 2.0041 -0.0885 0.0521 0.2690
-0.0010 -1.0053 -2.0039 -0.1318 0.0606 -0.1452
0.0010 1.0053 2.0039 0.1318 -0.0606 0.1452
1.9988 1.9973 -1.0036 -0.1388 -0.2547 0.0285
0.9987 -0.9932 2.0044 -0.0111 0.0841 0.2122
1.0001 1.9996 -0.0012 -0.0119 -0.2088 0.0468
1.0003 2.0025 1.0010 0.0376 -0.1949 0.1219
-0.0006 -0.9995 0.0004 -0.0328 0.0884 0.0050
-0.9985 0.0052 2.0046 0.1764 0.0598 0.0934
-0.0010 -1.9962 1.0030 -0.0160 0.1907 0.0852
-0.9999 -1.9967 1.0033 0.0614 0.2227 0.0284
